data_7135206
loop_
_publ_author_name
'Rezazgui, David'
'Schulz, Ji&#x159;&#xed;'
'&#x160;t&#x11b;pni&#x10d;ka, Petr'

_publ_section_title
;
 Practical synthesis of ferrocenyldiarylstibines and bismuthines.
;
_journal_issue 94
_journal_name_full 'Chemical communications (Cambridge, England)'
_journal_page_first 18705
_journal_page_last 18708
_journal_paper_doi 10.1039/d5cc05762k
_journal_volume 61
_journal_year 2025
_chemical_formula_moiety 'C34 H31 B Fe P Sb'
_chemical_formula_sum 'C34 H31 B Fe P Sb'
_chemical_formula_weight 658.97
_space_group_crystal_system triclinic
_space_group_IT_number 2
_space_group_name_Hall '-P 1'
_space_group_name_H-M_alt 'P -1'
_atom_sites_solution_hydrogens mixed
_atom_sites_solution_primary 'Intrinsic Phasing'
_audit_creation_method
;FinalCif 2024.9-1 by Daniel Kratzert, Freiburg 2025, 
https://dkratzert.de/finalcif.html
;
_audit_update_record
;
2025-09-25 deposited with the CCDC.	2025-10-23 downloaded from the CCDC.
;
_cell_angle_alpha 82.755(2)
_cell_angle_beta 82.306(2)
_cell_angle_gamma 86.952(2)
_cell_formula_units_Z 4
_cell_length_a 8.9845(6)
_cell_length_b 16.3617(8)
_cell_length_c 20.0366(12)
_cell_measurement_reflns_used 1347
_cell_measurement_temperature 120(2)
_cell_measurement_theta_max 19.1623
_cell_measurement_theta_min 1.887
_cell_measurement_wavelength 0.71073
_cell_volume 2893.6(3)
_computing_cell_refinement 'SAINT V8.41 (Bruker AXS LLC)'
_computing_data_collection 'Bruker Instrument Service v8.5.1.2.Release'
_computing_data_reduction 'SAINT V8.41 (Bruker AXS LLC)'
_computing_molecular_graphics 'shelXle (C.B. Huebschle, rev 1503)'
_computing_structure_refinement 'SHELXL-2019/2 (Sheldrick, 2019)'
_computing_structure_solution 'SHELXT 2018/2 (Sheldrick, 2018)'
_diffrn_ambient_temperature 120(2)
_diffrn_detector_area_resol_mean 7.391
_diffrn_measured_fraction_theta_full 0.991
_diffrn_measured_fraction_theta_max 0.989
_diffrn_measurement_device 'KAPPA diffractometer'
_diffrn_measurement_device_type 'Bruker D8 QUEST'
_diffrn_measurement_method '\w and \f scans'
_diffrn_radiation_monochromator 'multilayer mirror'
_diffrn_radiation_type MoK\a
_diffrn_radiation_wavelength 0.71073
_diffrn_reflns_av_R_equivalents 0.0651
_diffrn_reflns_av_unetI/netI 0.0504
_diffrn_reflns_Laue_measured_fraction_full 0.991
_diffrn_reflns_Laue_measured_fraction_max 0.989
_diffrn_reflns_limit_h_max 11
_diffrn_reflns_limit_h_min -11
_diffrn_reflns_limit_k_max 21
_diffrn_reflns_limit_k_min -21
_diffrn_reflns_limit_l_max 25
_diffrn_reflns_limit_l_min -24
_diffrn_reflns_number 66658
_diffrn_reflns_point_group_measured_fraction_full 0.991
_diffrn_reflns_point_group_measured_fraction_max 0.989
_diffrn_reflns_theta_full 25.242
_diffrn_reflns_theta_max 27.477
_diffrn_reflns_theta_min 2.066
_diffrn_source 'microfocus sealed tube'
_diffrn_source_current 1.0
_diffrn_source_target Mo
_diffrn_source_type 'INCOATEC I\mS'
_diffrn_source_voltage 50.0
_exptl_absorpt_coefficient_mu 1.512
_exptl_absorpt_correction_T_max 0.911
_exptl_absorpt_correction_T_min 0.779
_exptl_absorpt_correction_type multi-scan
_exptl_absorpt_process_details
;Krause, L., Herbst-Irmer, R., Sheldrick, G. M., Stalke, D. (2015).
"Comparison of silver and molybdenum microfocus X-ray sources for single-crystal
 structure determination"
J. Appl. Cryst. 48, 3-10.
doi:10.1107/S1600576714022985
;
_exptl_crystal_colour 'translucent pale yellow'
_exptl_crystal_density_diffrn 1.513
_exptl_crystal_description plate
_exptl_crystal_F_000 1328
_exptl_crystal_size_max 0.174
_exptl_crystal_size_mid 0.134
_exptl_crystal_size_min 0.063
_refine_diff_density_max 2.135
_refine_diff_density_min -2.293
_refine_diff_density_rms 0.134
_refine_ls_extinction_method none
_refine_ls_goodness_of_fit_ref 1.137
_refine_ls_hydrogen_treatment mixed
_refine_ls_matrix_type full
_refine_ls_number_parameters 758
_refine_ls_number_reflns 13118
_refine_ls_number_restraints 42
_refine_ls_restrained_S_all 1.138
_refine_ls_R_factor_all 0.0794
_refine_ls_R_factor_gt 0.0636
_refine_ls_shift/su_max 0.001
_refine_ls_shift/su_mean 0.000
_refine_ls_structure_factor_coef Fsqd
_refine_ls_weighting_details 'w=1/[\s^2^(Fo^2^)+(0.0309P)^2^+18.2443P] where P=(Fo^2^+2Fc^2^)/3'
_refine_ls_weighting_scheme calc
_refine_ls_wR_factor_gt 0.1271
_refine_ls_wR_factor_ref 0.1333
_reflns_Friedel_coverage 0.000
_reflns_number_gt 11032
_reflns_number_total 13118
_reflns_threshold_expression 'I > 2\s(I)'
_cod_data_source_file d5cc05762k3.cif
_cod_data_source_block 13BH3
_cod_depositor_comments
;
The following automatic conversions were performed:

data item '_exptl_absorpt_correction_type' value 'Multi-Scan' was
changed to 'multi-scan' in accordance with the
/home/data/users/saulius/crontab/automatic-downloads/current/RSC/lib/dictionaries/cif_core.dic
dictionary named 'cif_core.dic' version 2.4.2 last updated on
2011-04-26.

Automatic conversion script
Id: cif_fix_values 8170 2020-07-09 18:12:32Z antanas 
;
_cod_database_code 7135206
_shelx_shelxl_version_number 2019/3
_shelx_space_group_comment
;
The symmetry employed for this shelxl refinement is uniquely defined
by the following loop, which should always be used as a source of
symmetry information in preference to the above space-group names.
They are only intended as comments.
;
_shelx_estimated_absorpt_t_min 0.779
_shelx_estimated_absorpt_t_max 0.911
_computing_bruker_data_scaling 'SADABS-2016/2 - Bruker AXS area detector scaling and absorption correction'
_geom_details
; All esds (except the esd in the dihedral angle between two l.s. planes)
 are estimated using the full covariance matrix.  The cell esds are taken
 into account individually in the estimation of esds in distances, angles
 and torsion angles; correlations between esds in cell parameters are only
 used when they are defined by crystal symmetry.  An approximate (isotropic)
 treatment of cell esds is used for estimating esds involving l.s. planes.
;

loop_
_space_group_symop_operation_xyz
'x, y, z'
'-x, -y, -z'

loop_
_atom_site_label
_atom_site_type_symbol
_atom_site_fract_x
_atom_site_fract_y
_atom_site_fract_z
_atom_site_U_iso_or_equiv
_atom_site_adp_type
_atom_site_occupancy
_atom_site_site_symmetry_order
_atom_site_calc_flag
_atom_site_refinement_flags_posn
_atom_site_refinement_flags_adp
_atom_site_refinement_flags_occupancy
_atom_site_disorder_assembly
_atom_site_disorder_group
Fe1A Fe 0.20131(8) 0.82151(5) 0.65289(4) 0.01923(16) Uani 1 1 d . . . . .
Fe1B Fe 0.40126(10) 0.22940(5) 1.02809(5) 0.0314(2) Uani 1 1 d . . . . .
Sb1A Sb 0.59418(4) 0.78025(2) 0.57752(2) 0.01790(9) Uani 1 1 d . . . . .
Sb1B Sb 0.71793(4) 0.32601(3) 0.90442(2) 0.03142(11) Uani 1 1 d . . . . .
P1A P 0.21770(14) 0.67284(8) 0.54207(7) 0.0174(3) Uani 1 1 d . . . . .
P1B P 0.3773(2) 0.21201(12) 0.86027(12) 0.0114(4) Uani 0.7 1 d . U P A .
P1C P 0.4428(7) 0.2152(3) 0.8434(3) 0.0164(10) Uani 0.3 1 d . . P A .
C1A C 0.3643(5) 0.8211(3) 0.5705(3) 0.0176(10) Uani 1 1 d . . . . .
C1B C 0.4898(6) 0.3140(3) 0.9508(3) 0.0242(11) Uani 1 1 d . . . . .
C2A C 0.2346(5) 0.7765(3) 0.5621(3) 0.0178(10) Uani 1 1 d . . . . .
C2B C 0.3716(6) 0.2689(3) 0.9308(3) 0.0248(11) Uani 1 1 d . . . . .
C3A C 0.1057(5) 0.8325(3) 0.5661(3) 0.0202(10) Uani 1 1 d . . . . .
H3A H 0.005473 0.819380 0.562650 0.024 Uiso 1 1 calc R U . . .
C3B C 0.2382(6) 0.2850(4) 0.9758(3) 0.0335(14) Uani 1 1 d . . . . .
H3B H 0.141978 0.264455 0.974266 0.040 Uiso 1 1 calc R U . . .
C4A C 0.1540(6) 0.9103(3) 0.5762(3) 0.0197(10) Uani 1 1 d . . . . .
H4A H 0.092348 0.958912 0.580312 0.024 Uiso 1 1 calc R U . . .
C4B C 0.2727(7) 0.3360(4) 1.0223(3) 0.0361(15) Uani 1 1 d . . . . .
H4B H 0.204231 0.355301 1.057787 0.043 Uiso 1 1 calc R U . . .
C5A C 0.3111(6) 0.9028(3) 0.5791(3) 0.0193(10) Uani 1 1 d . . . . .
H5A H 0.371846 0.946157 0.585724 0.023 Uiso 1 1 calc R U . . .
C5B C 0.4259(7) 0.3538(4) 1.0076(3) 0.0306(13) Uani 1 1 d . . . . .
H5B H 0.478131 0.387095 1.031637 0.037 Uiso 1 1 calc R U . . .
C6A C 0.1576(7) 0.7274(4) 0.7288(3) 0.0314(13) Uani 1 1 d . . . . .
H6A H 0.155285 0.670761 0.723189 0.038 Uiso 1 1 calc R U . . .
C6B C 0.4239(11) 0.1037(5) 1.0396(5) 0.063(2) Uani 1 1 d . . . . .
H6B H 0.414082 0.068685 1.006194 0.075 Uiso 1 1 calc R U . . .
C7A C 0.2853(6) 0.7697(4) 0.7389(3) 0.0293(12) Uani 1 1 d . . . . .
H7A H 0.383588 0.746010 0.741457 0.035 Uiso 1 1 calc R U . . .
C7B C 0.3064(11) 0.1323(5) 1.0879(5) 0.065(3) Uani 1 1 d . . . . .
H7B H 0.203547 0.119102 1.092337 0.078 Uiso 1 1 calc R U . . .
C8A C 0.2412(7) 0.8525(4) 0.7446(3) 0.0337(14) Uani 1 1 d . . . . .
H8A H 0.304182 0.894675 0.751585 0.040 Uiso 1 1 calc R U . . .
C8B C 0.3682(12) 0.1828(6) 1.1274(5) 0.065(2) Uani 1 1 d . . . . .
H8B H 0.315125 0.210114 1.162921 0.079 Uiso 1 1 calc R U . . .
C9A C 0.0870(8) 0.8618(4) 0.7379(3) 0.0380(15) Uani 1 1 d . . . . .
H9A H 0.028057 0.911660 0.739324 0.046 Uiso 1 1 calc R U . . .
C9B C 0.5221(10) 0.1859(5) 1.1052(4) 0.055(2) Uani 1 1 d . . . . .
H9B H 0.592048 0.215556 1.123456 0.066 Uiso 1 1 calc R U . . .
C10A C 0.0345(7) 0.7849(4) 0.7287(3) 0.0367(15) Uani 1 1 d . . . . .
H10A H -0.065642 0.773709 0.723456 0.044 Uiso 1 1 calc R U . . .
C10B C 0.5558(10) 0.1379(5) 1.0516(4) 0.053(2) Uani 1 1 d . . . . .
H10B H 0.652649 0.129824 1.027332 0.063 Uiso 1 1 calc R U . . .
C11A C 0.6783(5) 0.8256(3) 0.4743(3) 0.0190(10) Uani 1 1 d . . . . .
C11B C 0.6868(7) 0.4484(4) 0.8551(3) 0.0297(13) Uani 1 1 d . . . . .
C12A C 0.5939(6) 0.8785(3) 0.4322(3) 0.0202(11) Uani 1 1 d . . . . .
H12A H 0.492779 0.893451 0.447822 0.024 Uiso 1 1 calc R U . . .
C12B C 0.5609(7) 0.4988(4) 0.8662(3) 0.0328(14) Uani 1 1 d . . . . .
H12B H 0.480128 0.480191 0.899260 0.039 Uiso 1 1 calc R U . . .
C13A C 0.6577(6) 0.9091(3) 0.3675(3) 0.0257(12) Uani 1 1 d . . . . .
H13A H 0.598839 0.943856 0.338772 0.031 Uiso 1 1 calc R U . . .
C13B C 0.5493(8) 0.5768(4) 0.8298(3) 0.0399(16) Uani 1 1 d . . . . .
H13B H 0.460733 0.610368 0.837745 0.048 Uiso 1 1 calc R U . . .
C14A C 0.8062(7) 0.8897(4) 0.3442(3) 0.0317(14) Uani 1 1 d . . . . .
H14A H 0.849708 0.912355 0.300397 0.038 Uiso 1 1 calc R U . . .
C14B C 0.6659(9) 0.6052(5) 0.7825(4) 0.0487(19) Uani 1 1 d . . . . .
H14B H 0.658057 0.658528 0.757913 0.058 Uiso 1 1 calc R U . . .
C15A C 0.8906(6) 0.8366(4) 0.3857(3) 0.0326(14) Uani 1 1 d . . . . .
H15A H 0.992258 0.822597 0.370138 0.039 Uiso 1 1 calc R U . . .
C15B C 0.7914(9) 0.5574(5) 0.7708(3) 0.051(2) Uani 1 1 d . . . . .
H15B H 0.871977 0.577714 0.738323 0.061 Uiso 1 1 calc R U . . .
C16A C 0.8262(6) 0.8043(3) 0.4497(3) 0.0249(12) Uani 1 1 d . . . . .
H16A H 0.883624 0.766935 0.477256 0.030 Uiso 1 1 calc R U . . .
C16B C 0.8045(7) 0.4787(5) 0.8056(3) 0.0393(17) Uani 1 1 d . . . . .
H16B H 0.892767 0.445364 0.796185 0.047 Uiso 1 1 calc R U . . .
C17A C 0.6571(5) 0.8881(3) 0.6183(3) 0.0182(10) Uani 1 1 d . . . . .
C17B C 0.7911(6) 0.3625(4) 0.9941(3) 0.0294(13) Uani 1 1 d . . . . .
C18A C 0.7248(6) 0.9560(3) 0.5777(3) 0.0206(11) Uani 1 1 d . . . . .
H18A H 0.737852 0.957592 0.529676 0.025 Uiso 1 1 calc R U . . .
C18B C 0.8432(7) 0.3005(4) 1.0411(3) 0.0345(14) Uani 1 1 d . . . . .
H18B H 0.843482 0.244563 1.032817 0.041 Uiso 1 1 calc R U . . .
C19A C 0.7730(6) 1.0210(3) 0.6074(3) 0.0243(11) Uani 1 1 d . . . . .
H19A H 0.820877 1.065938 0.579548 0.029 Uiso 1 1 calc R U . . .
C19B C 0.8944(7) 0.3191(5) 1.0994(3) 0.0383(15) Uani 1 1 d . . . . .
H19B H 0.927087 0.276117 1.131172 0.046 Uiso 1 1 calc R U . . .
C20A C 0.7514(6) 1.0201(3) 0.6767(3) 0.0262(12) Uani 1 1 d . . . . .
H20A H 0.782774 1.064865 0.696786 0.031 Uiso 1 1 calc R U . . .
C20B C 0.8978(7) 0.3996(5) 1.1111(3) 0.0386(16) Uani 1 1 d . . . . .
H20B H 0.932337 0.412253 1.151250 0.046 Uiso 1 1 calc R U . . .
C21A C 0.6836(6) 0.9536(4) 0.7174(3) 0.0287(12) Uani 1 1 d . . . . .
H21A H 0.667418 0.953207 0.765298 0.034 Uiso 1 1 calc R U . . .
C21B C 0.8514(7) 0.4626(4) 1.0650(4) 0.0381(15) Uani 1 1 d . . . . .
H21B H 0.856458 0.518360 1.072861 0.046 Uiso 1 1 calc R U . . .
C22A C 0.6398(6) 0.8882(3) 0.6882(3) 0.0257(12) Uani 1 1 d . . . . .
H22A H 0.596895 0.842217 0.716560 0.031 Uiso 1 1 calc R U . . .
C22B C 0.7969(7) 0.4439(4) 1.0065(3) 0.0334(14) Uani 1 1 d . . . . .
H22B H 0.763711 0.487274 0.975151 0.040 Uiso 1 1 calc R U . . .
C23A C 0.2076(5) 0.6862(3) 0.4515(3) 0.0192(10) Uani 1 1 d . . . . .
C23B C 0.3311(6) 0.2915(4) 0.7918(3) 0.0291(13) Uani 1 1 d . . . . .
C24A C 0.2923(6) 0.7444(3) 0.4082(3) 0.0234(11) Uani 1 1 d . . . . .
H24A H 0.351200 0.780406 0.426580 0.028 Uiso 1 1 calc R U . . .
C24B C 0.2966(8) 0.3729(4) 0.8029(3) 0.0367(15) Uani 1 1 d . . . . .
H24B H 0.301554 0.389203 0.846410 0.044 Uiso 1 1 calc R U . . .
C25A C 0.2920(6) 0.7508(4) 0.3386(3) 0.0275(12) Uani 1 1 d . . . . .
H25A H 0.351090 0.790352 0.309304 0.033 Uiso 1 1 calc R U . . .
C25B C 0.2550(8) 0.4305(4) 0.7514(3) 0.0390(15) Uani 1 1 d . . . . .
H25B H 0.231691 0.485970 0.759490 0.047 Uiso 1 1 calc R U . . .
C26A C 0.2047(7) 0.6988(4) 0.3122(3) 0.0331(14) Uani 1 1 d . . . . .
H26A H 0.205216 0.701980 0.264480 0.040 Uiso 1 1 calc R U . . .
C26B C 0.2473(7) 0.4071(4) 0.6877(3) 0.0354(14) Uani 1 1 d . . . . .
H26B H 0.217618 0.446026 0.652195 0.043 Uiso 1 1 calc R U . . .
C27A C 0.1170(7) 0.6422(4) 0.3548(3) 0.0333(14) Uani 1 1 d . . . . .
H27A H 0.055785 0.607597 0.336243 0.040 Uiso 1 1 calc R U . . .
C27B C 0.2831(7) 0.3266(4) 0.6768(4) 0.0383(16) Uani 1 1 d . . . . .
H27B H 0.278541 0.310299 0.633333 0.046 Uiso 1 1 calc R U . . .
C28A C 0.1176(6) 0.6357(3) 0.4241(3) 0.0251(12) Uani 1 1 d . . . . .
H28A H 0.056630 0.596739 0.453180 0.030 Uiso 1 1 calc R U . . .
C28B C 0.3253(7) 0.2699(4) 0.7275(4) 0.0360(15) Uani 1 1 d . . . . .
H28B H 0.350900 0.214895 0.718600 0.043 Uiso 1 1 calc R U . . .
C29A C 0.3961(5) 0.6199(3) 0.5533(3) 0.0180(10) Uani 1 1 d . . . . .
C30A C 0.5129(6) 0.6143(3) 0.4999(3) 0.0218(11) Uani 1 1 d . . . . .
H30A H 0.498361 0.636068 0.454894 0.026 Uiso 1 1 calc R U . . .
C31A C 0.6496(6) 0.5769(3) 0.5132(3) 0.0265(12) Uani 1 1 d . . . . .
H31A H 0.729480 0.574025 0.477249 0.032 Uiso 1 1 calc R U . . .
C32A C 0.6702(6) 0.5443(3) 0.5775(3) 0.0279(13) Uani 1 1 d . . . . .
H32A H 0.765130 0.519856 0.586036 0.034 Uiso 1 1 calc R U . . .
C33A C 0.5549(6) 0.5464(3) 0.6303(3) 0.0280(12) Uani 1 1 d . . . . .
H33A H 0.569179 0.521479 0.674590 0.034 Uiso 1 1 calc R U . . .
C34A C 0.4179(6) 0.5850(3) 0.6184(3) 0.0245(12) Uani 1 1 d . . . . .
H34A H 0.338918 0.587616 0.654767 0.029 Uiso 1 1 calc R U . . .
C29B C 0.2224(8) 0.1454(4) 0.8737(4) 0.0456(19) Uani 1 1 d . . . . .
C30B C 0.064(7) 0.178(4) 0.880(2) 0.027(7) Uani 0.36(3) 1 d . . P A 1
H30B H 0.042456 0.235291 0.873515 0.032 Uiso 0.36(3) 1 calc R U P A 1
C31B C -0.051(2) 0.1229(13) 0.8955(11) 0.020(4) Uani 0.36(3) 1 d . U P A 1
H31B H -0.151070 0.143399 0.892265 0.024 Uiso 0.36(3) 1 calc R U P A 1
C32B C -0.028(2) 0.0429(12) 0.9146(15) 0.040(6) Uani 0.36(3) 1 d . U P A 1
H32B H -0.110468 0.007361 0.924315 0.048 Uiso 0.36(3) 1 calc R U P A 1
C33B C 0.118(3) 0.0117(16) 0.9202(18) 0.049(7) Uani 0.36(3) 1 d . U P A 1
H33B H 0.134329 -0.045232 0.934595 0.059 Uiso 0.36(3) 1 calc R U P A 1
C34B C 0.236(3) 0.0621(14) 0.9053(14) 0.027(5) Uani 0.36(3) 1 d . U P A 1
H34B H 0.332123 0.041358 0.916248 0.033 Uiso 0.36(3) 1 calc R U P A 1
C30C C 0.084(4) 0.174(2) 0.8590(18) 0.059(9) Uani 0.64(3) 1 d . . P A 2
H30C H 0.069687 0.231210 0.846173 0.071 Uiso 0.64(3) 1 calc R U P A 2
C31C C -0.0341(19) 0.1244(10) 0.8616(14) 0.066(6) Uani 0.64(3) 1 d . . P A 2
H31C H -0.131948 0.146692 0.855803 0.079 Uiso 0.64(3) 1 calc R U P A 2
C32C C -0.0051(18) 0.0394(9) 0.8731(12) 0.063(5) Uani 0.64(3) 1 d . U P A 2
H32C H -0.085566 0.003169 0.876317 0.075 Uiso 0.64(3) 1 calc R U P A 2
C33C C 0.1375(18) 0.0070(7) 0.8798(12) 0.059(5) Uani 0.64(3) 1 d . . P A 2
H33C H 0.155238 -0.051020 0.886607 0.071 Uiso 0.64(3) 1 calc R U P A 2
C34C C 0.2550(18) 0.0595(9) 0.8765(10) 0.038(3) Uani 0.64(3) 1 d . U P A 2
H34C H 0.355568 0.038297 0.876185 0.046 Uiso 0.64(3) 1 calc R U P A 2
B1A B 0.0493(7) 0.6146(5) 0.5920(4) 0.0289(14) Uani 1 1 d . . . . .
H1 H 0.069(8) 0.600(4) 0.642(4) 0.043 Uiso 1 1 d . U . . .
H2 H 0.046(8) 0.559(4) 0.571(4) 0.043 Uiso 1 1 d . U . . .
H3 H -0.049(8) 0.651(4) 0.587(4) 0.043 Uiso 1 1 d . U . . .
B1B B 0.5608(8) 0.1507(5) 0.8347(4) 0.0350(16) Uani 1 1 d . . . . .
H4 H 0.523(8) 0.114(5) 0.795(4) 0.053 Uiso 1 1 d . U . . .
H5 H 0.649(9) 0.196(5) 0.817(4) 0.053 Uiso 1 1 d . U . . .
H6 H 0.583(8) 0.109(5) 0.887(4) 0.053 Uiso 1 1 d . U . . .

loop_
_atom_site_aniso_label
_atom_site_aniso_U_11
_atom_site_aniso_U_22
_atom_site_aniso_U_33
_atom_site_aniso_U_23
_atom_site_aniso_U_13
_atom_site_aniso_U_12
Fe1A 0.0161(3) 0.0223(4) 0.0194(4) -0.0023(3) -0.0037(3) 0.0020(3)
Fe1B 0.0314(4) 0.0287(4) 0.0311(5) 0.0094(4) -0.0022(4) -0.0083(4)
Sb1A 0.01346(15) 0.01404(16) 0.02729(19) -0.00084(13) -0.00803(13) -0.00074(12)
Sb1B 0.0247(2) 0.0368(2) 0.0342(2) -0.01279(18) 0.00107(16) -0.00596(16)
P1A 0.0103(5) 0.0180(6) 0.0247(7) -0.0025(5) -0.0040(5) -0.0018(5)
P1B 0.0027(9) 0.0089(8) 0.0231(12) -0.0039(7) -0.0020(8) -0.0009(8)
P1C 0.026(3) 0.015(2) 0.010(2) -0.0025(18) -0.009(2) 0.009(2)
C1A 0.015(2) 0.019(2) 0.019(3) -0.002(2) -0.0030(19) -0.0017(19)
C1B 0.023(3) 0.022(3) 0.025(3) 0.006(2) -0.002(2) -0.002(2)
C2A 0.013(2) 0.022(2) 0.020(3) -0.004(2) -0.0027(19) -0.0008(19)
C2B 0.023(3) 0.022(3) 0.028(3) 0.004(2) -0.006(2) 0.000(2)
C3A 0.012(2) 0.027(3) 0.021(3) -0.002(2) -0.0029(19) 0.000(2)
C3B 0.019(3) 0.032(3) 0.047(4) 0.003(3) 0.003(3) -0.002(2)
C4A 0.020(2) 0.019(2) 0.019(3) 0.002(2) -0.005(2) 0.0050(19)
C4B 0.034(3) 0.036(3) 0.033(3) -0.003(3) 0.015(3) -0.003(3)
C5A 0.019(2) 0.016(2) 0.023(3) -0.003(2) -0.005(2) 0.0010(19)
C5B 0.040(3) 0.024(3) 0.023(3) 0.004(2) 0.005(3) -0.004(2)
C6A 0.037(3) 0.033(3) 0.021(3) 0.004(2) 0.000(2) -0.005(3)
C6B 0.088(7) 0.027(4) 0.074(6) 0.021(4) -0.035(5) -0.013(4)
C7A 0.023(3) 0.040(3) 0.024(3) 0.002(2) -0.005(2) 0.003(2)
C7B 0.063(5) 0.051(5) 0.073(6) 0.037(4) -0.012(5) -0.025(4)
C8A 0.040(3) 0.040(3) 0.023(3) -0.006(3) -0.009(3) -0.004(3)
C8B 0.088(7) 0.057(5) 0.045(5) 0.022(4) -0.009(5) -0.018(5)
C9A 0.039(4) 0.050(4) 0.024(3) -0.008(3) -0.003(3) 0.009(3)
C9B 0.066(5) 0.052(5) 0.044(5) 0.022(4) -0.022(4) -0.014(4)
C10A 0.025(3) 0.059(4) 0.024(3) 0.001(3) 0.001(2) -0.007(3)
C10B 0.057(5) 0.040(4) 0.060(5) 0.018(4) -0.022(4) 0.000(3)
C11A 0.015(2) 0.014(2) 0.030(3) -0.011(2) -0.005(2) -0.0011(18)
C11B 0.028(3) 0.035(3) 0.027(3) -0.005(2) 0.000(2) -0.017(2)
C12A 0.016(2) 0.017(2) 0.030(3) -0.007(2) -0.006(2) 0.0010(19)
C12B 0.038(3) 0.031(3) 0.029(3) -0.001(3) 0.000(3) -0.012(3)
C13A 0.029(3) 0.023(3) 0.027(3) -0.005(2) -0.007(2) -0.004(2)
C13B 0.051(4) 0.040(4) 0.030(3) -0.001(3) -0.008(3) -0.011(3)
C14A 0.038(3) 0.026(3) 0.031(3) -0.012(3) 0.005(3) -0.011(3)
C14B 0.056(5) 0.054(5) 0.036(4) 0.005(3) -0.008(3) -0.025(4)
C15A 0.019(3) 0.036(3) 0.044(4) -0.020(3) 0.007(3) -0.004(2)
C15B 0.057(5) 0.073(5) 0.021(3) 0.008(3) -0.002(3) -0.043(4)
C16A 0.016(2) 0.027(3) 0.035(3) -0.012(2) -0.006(2) 0.003(2)
C16B 0.026(3) 0.066(5) 0.029(3) -0.016(3) 0.004(3) -0.018(3)
C17A 0.015(2) 0.017(2) 0.023(3) -0.001(2) -0.0062(19) -0.0008(18)
C17B 0.023(3) 0.035(3) 0.031(3) -0.007(3) -0.001(2) -0.004(2)
C18A 0.018(2) 0.019(2) 0.024(3) -0.002(2) -0.003(2) -0.0019(19)
C18B 0.026(3) 0.038(3) 0.039(4) -0.002(3) -0.004(3) -0.003(3)
C19A 0.025(3) 0.017(2) 0.030(3) -0.001(2) -0.004(2) -0.002(2)
C19B 0.031(3) 0.054(4) 0.030(3) -0.001(3) -0.004(3) -0.007(3)
C20A 0.029(3) 0.019(3) 0.035(3) -0.008(2) -0.013(2) -0.002(2)
C20B 0.020(3) 0.070(5) 0.028(3) -0.011(3) -0.001(2) -0.011(3)
C21A 0.029(3) 0.033(3) 0.026(3) -0.002(2) -0.009(2) -0.004(2)
C21B 0.030(3) 0.047(4) 0.040(4) -0.016(3) -0.003(3) -0.008(3)
C22A 0.028(3) 0.023(3) 0.025(3) 0.006(2) -0.007(2) -0.006(2)
C22B 0.028(3) 0.044(4) 0.029(3) -0.005(3) -0.004(2) -0.009(3)
C23A 0.015(2) 0.023(3) 0.022(3) -0.005(2) -0.0094(19) 0.0059(19)
C23B 0.020(3) 0.029(3) 0.041(4) -0.010(3) -0.010(2) 0.000(2)
C24A 0.021(3) 0.023(3) 0.028(3) -0.008(2) -0.007(2) -0.003(2)
C24B 0.053(4) 0.029(3) 0.030(3) -0.008(3) -0.007(3) 0.004(3)
C25A 0.026(3) 0.030(3) 0.026(3) -0.003(2) -0.006(2) 0.006(2)
C25B 0.049(4) 0.030(3) 0.037(4) 0.000(3) -0.006(3) -0.005(3)
C26A 0.034(3) 0.036(3) 0.032(3) -0.013(3) -0.016(3) 0.011(3)
C26B 0.032(3) 0.039(3) 0.036(4) 0.003(3) -0.007(3) -0.017(3)
C27A 0.025(3) 0.035(3) 0.046(4) -0.021(3) -0.017(3) 0.005(2)
C27B 0.029(3) 0.050(4) 0.041(4) -0.017(3) -0.008(3) -0.013(3)
C28A 0.017(2) 0.021(3) 0.041(3) -0.008(2) -0.012(2) 0.003(2)
C28B 0.025(3) 0.038(3) 0.052(4) -0.019(3) -0.016(3) 0.000(3)
C29A 0.010(2) 0.013(2) 0.032(3) -0.004(2) -0.004(2) -0.0025(17)
C30A 0.015(2) 0.021(3) 0.030(3) -0.005(2) -0.006(2) -0.0014(19)
C31A 0.017(2) 0.024(3) 0.041(4) -0.011(2) -0.005(2) 0.001(2)
C32A 0.021(3) 0.016(2) 0.051(4) -0.008(2) -0.014(2) 0.002(2)
C33A 0.028(3) 0.023(3) 0.036(3) 0.001(2) -0.015(2) -0.004(2)
C34A 0.018(2) 0.018(2) 0.037(3) -0.002(2) -0.004(2) -0.003(2)
C29B 0.034(3) 0.022(3) 0.084(6) 0.004(3) -0.029(4) -0.007(3)
C30B 0.025(15) 0.017(10) 0.040(16) -0.010(12) -0.006(11) 0.000(9)
C31B 0.016(5) 0.019(6) 0.027(6) -0.002(4) -0.008(4) -0.005(4)
C32B 0.031(8) 0.029(8) 0.058(11) 0.004(7) -0.003(7) -0.011(6)
C33B 0.044(9) 0.037(9) 0.066(11) 0.001(8) -0.014(8) -0.001(7)
C34B 0.021(7) 0.022(7) 0.039(9) -0.001(7) -0.008(7) 0.002(6)
C30C 0.033(12) 0.034(12) 0.11(3) 0.011(15) -0.019(16) -0.008(8)
C31C 0.041(8) 0.054(9) 0.104(18) 0.026(10) -0.039(10) -0.014(6)
C32C 0.051(7) 0.051(7) 0.090(10) 0.005(6) -0.028(7) -0.024(5)
C33C 0.068(9) 0.016(5) 0.098(16) 0.016(7) -0.042(10) -0.018(5)
C34C 0.037(6) 0.031(5) 0.048(7) 0.001(6) -0.012(6) -0.006(4)
B1A 0.014(3) 0.036(4) 0.036(4) 0.000(3) -0.005(3) -0.004(3)
B1B 0.027(3) 0.031(4) 0.050(5) -0.012(3) -0.012(3) 0.002(3)

loop_
_atom_type_symbol
_atom_type_description
_atom_type_scat_dispersion_real
_atom_type_scat_dispersion_imag
_atom_type_scat_source
C C 0.0033 0.0016 'International Tables Vol C Tables 4.2.6.8 and 6.1.1.4'
H H 0.0000 0.0000 'International Tables Vol C Tables 4.2.6.8 and 6.1.1.4'
B B 0.0013 0.0007 'International Tables Vol C Tables 4.2.6.8 and 6.1.1.4'
Fe Fe 0.3463 0.8444 'International Tables Vol C Tables 4.2.6.8 and 6.1.1.4'
P P 0.1023 0.0942 'International Tables Vol C Tables 4.2.6.8 and 6.1.1.4'
Sb Sb -0.5866 1.5461 'International Tables Vol C Tables 4.2.6.8 and 6.1.1.4'

loop_
_geom_angle_atom_site_label_1
_geom_angle_atom_site_label_2
_geom_angle_atom_site_label_3
_geom_angle
_geom_angle_site_symmetry_1
_geom_angle_site_symmetry_3
_geom_angle_publ_flag
C3A Fe1A C2A 41.6(2) . . ?
C3A Fe1A C9A 120.1(2) . . ?
C2A Fe1A C9A 158.4(2) . . ?
C3A Fe1A C6A 122.7(2) . . ?
C2A Fe1A C6A 109.7(2) . . ?
C9A Fe1A C6A 68.1(3) . . ?
C3A Fe1A C10A 105.6(2) . . ?
C2A Fe1A C10A 123.8(2) . . ?
C9A Fe1A C10A 40.4(3) . . ?
C6A Fe1A C10A 40.5(3) . . ?
C3A Fe1A C7A 160.6(2) . . ?
C2A Fe1A C7A 125.6(2) . . ?
C9A Fe1A C7A 67.8(3) . . ?
C6A Fe1A C7A 40.7(2) . . ?
C10A Fe1A C7A 68.1(2) . . ?
C3A Fe1A C5A 68.4(2) . . ?
C2A Fe1A C5A 68.5(2) . . ?
C9A Fe1A C5A 120.4(3) . . ?
C6A Fe1A C5A 162.4(2) . . ?
C10A Fe1A C5A 155.4(3) . . ?
C7A Fe1A C5A 125.0(2) . . ?
C3A Fe1A C8A 156.3(2) . . ?
C2A Fe1A C8A 160.6(2) . . ?
C9A Fe1A C8A 40.4(3) . . ?
C6A Fe1A C8A 68.2(3) . . ?
C10A Fe1A C8A 68.1(3) . . ?
C7A Fe1A C8A 40.2(3) . . ?
C5A Fe1A C8A 107.4(2) . . ?
C3A Fe1A C4A 40.6(2) . . ?
C2A Fe1A C4A 69.0(2) . . ?
C9A Fe1A C4A 104.1(2) . . ?
C6A Fe1A C4A 156.6(2) . . ?
C10A Fe1A C4A 119.4(2) . . ?
C7A Fe1A C4A 158.6(2) . . ?
C5A Fe1A C4A 40.5(2) . . ?
C8A Fe1A C4A 121.0(2) . . ?
C3A Fe1A C1A 69.8(2) . . ?
C2A Fe1A C1A 41.50(18) . . ?
C9A Fe1A C1A 157.0(2) . . ?
C6A Fe1A C1A 126.5(2) . . ?
C10A Fe1A C1A 162.1(2) . . ?
C7A Fe1A C1A 110.3(2) . . ?
C5A Fe1A C1A 40.48(19) . . ?
C8A Fe1A C1A 123.1(2) . . ?
C4A Fe1A C1A 69.0(2) . . ?
C7B Fe1B C2B 127.3(3) . . ?
C7B Fe1B C3B 106.2(3) . . ?
C2B Fe1B C3B 41.5(2) . . ?
C7B Fe1B C8B 40.3(4) . . ?
C2B Fe1B C8B 163.7(3) . . ?
C3B Fe1B C8B 124.4(4) . . ?
C7B Fe1B C4B 115.8(3) . . ?
C2B Fe1B C4B 69.2(2) . . ?
C3B Fe1B C4B 40.3(3) . . ?
C8B Fe1B C4B 104.8(4) . . ?
C7B Fe1B C9B 67.5(3) . . ?
C2B Fe1B C9B 155.4(3) . . ?
C3B Fe1B C9B 162.2(3) . . ?
C8B Fe1B C9B 40.1(4) . . ?
C4B Fe1B C9B 125.8(3) . . ?
C7B Fe1B C10B 67.8(4) . . ?
C2B Fe1B C10B 121.5(3) . . ?
C3B Fe1B C10B 154.8(3) . . ?
C8B Fe1B C10B 67.8(4) . . ?
C4B Fe1B C10B 164.8(3) . . ?
C9B Fe1B C10B 40.2(3) . . ?
C7B Fe1B C6B 41.4(4) . . ?
C2B Fe1B C6B 108.8(3) . . ?
C3B Fe1B C6B 119.2(3) . . ?
C8B Fe1B C6B 68.8(4) . . ?
C4B Fe1B C6B 151.5(3) . . ?
C9B Fe1B C6B 67.9(4) . . ?
C10B Fe1B C6B 40.0(3) . . ?
C7B Fe1B C5B 149.5(4) . . ?
C2B Fe1B C5B 69.3(2) . . ?
C3B Fe1B C5B 68.1(3) . . ?
C8B Fe1B C5B 116.6(3) . . ?
C4B Fe1B C5B 40.3(2) . . ?
C9B Fe1B C5B 108.4(3) . . ?
C10B Fe1B C5B 129.7(3) . . ?
C6B Fe1B C5B 167.7(3) . . ?
C7B Fe1B C1B 167.7(3) . . ?
C2B Fe1B C1B 41.7(2) . . ?
C3B Fe1B C1B 69.1(2) . . ?
C8B Fe1B C1B 151.8(3) . . ?
C4B Fe1B C1B 68.5(2) . . ?
C9B Fe1B C1B 120.4(3) . . ?
C10B Fe1B C1B 111.3(3) . . ?
C6B Fe1B C1B 130.0(3) . . ?
C5B Fe1B C1B 40.7(2) . . ?
C1A Sb1A C11A 95.68(19) . . ?
C1A Sb1A C17A 95.82(18) . . ?
C11A Sb1A C17A 93.88(18) . . ?
C11B Sb1B C1B 95.7(2) . . ?
C11B Sb1B C17B 95.9(2) . . ?
C1B Sb1B C17B 93.1(2) . . ?
C29A P1A C2A 106.0(2) . . ?
C29A P1A C23A 106.0(2) . . ?
C2A P1A C23A 104.1(2) . . ?
C29A P1A B1A 112.9(3) . . ?
C2A P1A B1A 115.2(3) . . ?
C23A P1A B1A 111.8(3) . . ?
P1C P1B C29B 139.9(7) . . ?
P1C P1B C2B 107.7(6) . . ?
C29B P1B C2B 109.4(4) . . ?
P1C P1B C23B 81.6(6) . . ?
C29B P1B C23B 104.3(3) . . ?
C2B P1B C23B 102.8(3) . . ?
P1C P1B B1B 36.6(6) . . ?
C29B P1B B1B 109.9(3) . . ?
C2B P1B B1B 117.4(3) . . ?
C23B P1B B1B 112.1(3) . . ?
P1B P1C B1B 128.3(8) . . ?
P1B P1C C23B 78.5(6) . . ?
B1B P1C C23B 140.0(5) . . ?
P1B P1C C2B 55.2(5) . . ?
B1B P1C C2B 126.9(5) . . ?
C23B P1C C2B 92.2(3) . . ?
P1B P1C C29B 29.9(5) . . ?
B1B P1C C29B 105.0(4) . . ?
C23B P1C C29B 86.0(3) . . ?
C2B P1C C29B 83.2(3) . . ?
P1B P1C H5 161(2) . . ?
B1B P1C H5 36(2) . . ?
C23B P1C H5 121(2) . . ?
C2B P1C H5 120(2) . . ?
C29B P1C H5 141(2) . . ?
C5A C1A C2A 106.2(4) . . ?
C5A C1A Fe1A 69.4(3) . . ?
C2A C1A Fe1A 68.2(3) . . ?
C5A C1A Sb1A 122.6(3) . . ?
C2A C1A Sb1A 131.1(4) . . ?
Fe1A C1A Sb1A 123.7(3) . . ?
C5B C1B C2B 107.2(5) . . ?
C5B C1B Fe1B 69.5(3) . . ?
C2B C1B Fe1B 68.2(3) . . ?
C5B C1B Sb1B 124.0(4) . . ?
C2B C1B Sb1B 128.7(4) . . ?
Fe1B C1B Sb1B 129.3(3) . . ?
C3A C2A C1A 108.0(4) . . ?
C3A C2A P1A 120.3(4) . . ?
C1A C2A P1A 131.4(4) . . ?
C3A C2A Fe1A 69.1(3) . . ?
C1A C2A Fe1A 70.3(3) . . ?
P1A C2A Fe1A 130.0(3) . . ?
C3B C2B C1B 106.5(5) . . ?
C3B C2B P1B 124.3(4) . . ?
C1B C2B P1B 129.0(4) . . ?
C3B C2B Fe1B 69.3(4) . . ?
C1B C2B Fe1B 70.1(3) . . ?
P1B C2B Fe1B 129.7(3) . . ?
C3B C2B P1C 141.2(5) . . ?
C1B C2B P1C 111.9(4) . . ?
P1B C2B P1C 17.13(17) . . ?
Fe1B C2B P1C 129.8(3) . . ?
C4A C3A C2A 108.1(4) . . ?
C4A C3A Fe1A 70.7(3) . . ?
C2A C3A Fe1A 69.3(3) . . ?
C4A C3A H3A 125.9 . . ?
C2A C3A H3A 125.9 . . ?
Fe1A C3A H3A 125.7 . . ?
C4B C3B C2B 109.0(5) . . ?
C4B C3B Fe1B 70.4(4) . . ?
C2B C3B Fe1B 69.2(3) . . ?
C4B C3B H3B 125.5 . . ?
C2B C3B H3B 125.5 . . ?
Fe1B C3B H3B 126.5 . . ?
C3A C4A C5A 107.6(4) . . ?
C3A C4A Fe1A 68.7(3) . . ?
C5A C4A Fe1A 69.6(3) . . ?
C3A C4A H4A 126.2 . . ?
C5A C4A H4A 126.2 . . ?
Fe1A C4A H4A 127.1 . . ?
C3B C4B C5B 108.4(5) . . ?
C3B C4B Fe1B 69.3(4) . . ?
C5B C4B Fe1B 70.0(4) . . ?
C3B C4B H4B 125.8 . . ?
C5B C4B H4B 125.8 . . ?
Fe1B C4B H4B 126.5 . . ?
C1A C5A C4A 110.0(4) . . ?
C1A C5A Fe1A 70.1(3) . . ?
C4A C5A Fe1A 69.9(3) . . ?
C1A C5A H5A 125.0 . . ?
C4A C5A H5A 125.0 . . ?
Fe1A C5A H5A 126.6 . . ?
C4B C5B C1B 108.9(5) . . ?
C4B C5B Fe1B 69.7(4) . . ?
C1B C5B Fe1B 69.8(3) . . ?
C4B C5B H5B 125.6 . . ?
C1B C5B H5B 125.6 . . ?
Fe1B C5B H5B 126.5 . . ?
C10A C6A C7A 107.7(6) . . ?
C10A C6A Fe1A 69.9(4) . . ?
C7A C6A Fe1A 69.8(3) . . ?
C10A C6A H6A 126.2 . . ?
C7A C6A H6A 126.2 . . ?
Fe1A C6A H6A 125.7 . . ?
C10B C6B C7B 106.1(8) . . ?
C10B C6B Fe1B 70.0(4) . . ?
C7B C6B Fe1B 68.4(5) . . ?
C10B C6B H6B 127.0 . . ?
C7B C6B H6B 127.0 . . ?
Fe1B C6B H6B 126.2 . . ?
C8A C7A C6A 108.2(6) . . ?
C8A C7A Fe1A 70.1(4) . . ?
C6A C7A Fe1A 69.4(3) . . ?
C8A C7A H7A 125.9 . . ?
C6A C7A H7A 125.9 . . ?
Fe1A C7A H7A 126.2 . . ?
C8B C7B C6B 108.6(8) . . ?
C8B C7B Fe1B 70.1(4) . . ?
C6B C7B Fe1B 70.2(4) . . ?
C8B C7B H7B 125.7 . . ?
C6B C7B H7B 125.7 . . ?
Fe1B C7B H7B 125.6 . . ?
C7A C8A C9A 107.7(6) . . ?
C7A C8A Fe1A 69.7(3) . . ?
C9A C8A Fe1A 69.3(4) . . ?
C7A C8A H8A 126.2 . . ?
C9A C8A H8A 126.2 . . ?
Fe1A C8A H8A 126.4 . . ?
C7B C8B C9B 107.8(9) . . ?
C7B C8B Fe1B 69.5(5) . . ?
C9B C8B Fe1B 70.5(5) . . ?
C7B C8B H8B 126.1 . . ?
C9B C8B H8B 126.1 . . ?
Fe1B C8B H8B 125.5 . . ?
C10A C9A C8A 108.7(6) . . ?
C10A C9A Fe1A 70.1(4) . . ?
C8A C9A Fe1A 70.3(4) . . ?
C10A C9A H9A 125.6 . . ?
C8A C9A H9A 125.6 . . ?
Fe1A C9A H9A 125.5 . . ?
C8B C9B C10B 108.4(8) . . ?
C8B C9B Fe1B 69.4(5) . . ?
C10B C9B Fe1B 70.0(5) . . ?
C8B C9B H9B 125.8 . . ?
C10B C9B H9B 125.8 . . ?
Fe1B C9B H9B 126.4 . . ?
C9A C10A C6A 107.7(6) . . ?
C9A C10A Fe1A 69.4(3) . . ?
C6A C10A Fe1A 69.6(3) . . ?
C9A C10A H10A 126.1 . . ?
C6A C10A H10A 126.1 . . ?
Fe1A C10A H10A 126.4 . . ?
C6B C10B C9B 109.1(8) . . ?
C6B C10B Fe1B 70.0(5) . . ?
C9B C10B Fe1B 69.9(5) . . ?
C6B C10B H10B 125.5 . . ?
C9B C10B H10B 125.5 . . ?
Fe1B C10B H10B 126.2 . . ?
C16A C11A C12A 118.6(5) . . ?
C16A C11A Sb1A 118.4(4) . . ?
C12A C11A Sb1A 122.9(4) . . ?
C12B C11B C16B 117.5(6) . . ?
C12B C11B Sb1B 125.6(4) . . ?
C16B C11B Sb1B 116.9(5) . . ?
C13A C12A C11A 120.0(5) . . ?
C13A C12A H12A 120.0 . . ?
C11A C12A H12A 120.0 . . ?
C11B C12B C13B 121.3(6) . . ?
C11B C12B H12B 119.4 . . ?
C13B C12B H12B 119.4 . . ?
C14A C13A C12A 121.0(6) . . ?
C14A C13A H13A 119.5 . . ?
C12A C13A H13A 119.5 . . ?
C14B C13B C12B 120.1(7) . . ?
C14B C13B H13B 119.9 . . ?
C12B C13B H13B 119.9 . . ?
C13A C14A C15A 119.3(6) . . ?
C13A C14A H14A 120.4 . . ?
C15A C14A H14A 120.4 . . ?
C15B C14B C13B 120.0(7) . . ?
C15B C14B H14B 120.0 . . ?
C13B C14B H14B 120.0 . . ?
C16A C15A C14A 119.9(5) . . ?
C16A C15A H15A 120.1 . . ?
C14A C15A H15A 120.1 . . ?
C14B C15B C16B 120.9(6) . . ?
C14B C15B H15B 119.5 . . ?
C16B C15B H15B 119.5 . . ?
C15A C16A C11A 121.2(6) . . ?
C15A C16A H16A 119.4 . . ?
C11A C16A H16A 119.4 . . ?
C15B C16B C11B 120.1(7) . . ?
C15B C16B H16B 119.9 . . ?
C11B C16B H16B 119.9 . . ?
C22A C17A C18A 117.9(5) . . ?
C22A C17A Sb1A 118.7(4) . . ?
C18A C17A Sb1A 123.2(4) . . ?
C22B C17B C18B 117.9(6) . . ?
C22B C17B Sb1B 124.1(5) . . ?
C18B C17B Sb1B 117.9(4) . . ?
C19A C18A C17A 120.5(5) . . ?
C19A C18A H18A 119.8 . . ?
C17A C18A H18A 119.8 . . ?
C19B C18B C17B 121.3(6) . . ?
C19B C18B H18B 119.3 . . ?
C17B C18B H18B 119.3 . . ?
C20A C19A C18A 120.2(5) . . ?
C20A C19A H19A 119.9 . . ?
C18A C19A H19A 119.9 . . ?
C20B C19B C18B 119.9(7) . . ?
C20B C19B H19B 120.1 . . ?
C18B C19B H19B 120.1 . . ?
C19A C20A C21A 119.8(5) . . ?
C19A C20A H20A 120.1 . . ?
C21A C20A H20A 120.1 . . ?
C19B C20B C21B 120.5(6) . . ?
C19B C20B H20B 119.7 . . ?
C21B C20B H20B 119.7 . . ?
C22A C21A C20A 120.0(6) . . ?
C22A C21A H21A 120.0 . . ?
C20A C21A H21A 120.0 . . ?
C20B C21B C22B 119.8(6) . . ?
C20B C21B H21B 120.1 . . ?
C22B C21B H21B 120.1 . . ?
C21A C22A C17A 121.5(5) . . ?
C21A C22A H22A 119.2 . . ?
C17A C22A H22A 119.2 . . ?
C17B C22B C21B 120.6(7) . . ?
C17B C22B H22B 119.7 . . ?
C21B C22B H22B 119.7 . . ?
C24A C23A C28A 119.0(5) . . ?
C24A C23A P1A 121.1(4) . . ?
C28A C23A P1A 119.9(4) . . ?
C28B C23B C24B 118.3(6) . . ?
C28B C23B P1B 119.7(5) . . ?
C24B C23B P1B 122.0(5) . . ?
C28B C23B P1C 112.4(5) . . ?
C24B C23B P1C 126.2(5) . . ?
P1B C23B P1C 19.90(18) . . ?
C25A C24A C23A 120.9(5) . . ?
C25A C24A H24A 119.5 . . ?
C23A C24A H24A 119.5 . . ?
C25B C24B C23B 120.8(6) . . ?
C25B C24B H24B 119.6 . . ?
C23B C24B H24B 119.6 . . ?
C26A C25A C24A 119.2(6) . . ?
C26A C25A H25A 120.4 . . ?
C24A C25A H25A 120.4 . . ?
C24B C25B C26B 119.9(6) . . ?
C24B C25B H25B 120.0 . . ?
C26B C25B H25B 120.0 . . ?
C27A C26A C25A 120.4(6) . . ?
C27A C26A H26A 119.8 . . ?
C25A C26A H26A 119.8 . . ?
C27B C26B C25B 119.1(7) . . ?
C27B C26B H26B 120.5 . . ?
C25B C26B H26B 120.5 . . ?
C26A C27A C28A 120.5(5) . . ?
C26A C27A H27A 119.8 . . ?
C28A C27A H27A 119.8 . . ?
C28B C27B C26B 121.1(6) . . ?
C28B C27B H27B 119.5 . . ?
C26B C27B H27B 119.5 . . ?
C27A C28A C23A 120.0(5) . . ?
C27A C28A H28A 120.0 . . ?
C23A C28A H28A 120.0 . . ?
C27B C28B C23B 120.9(6) . . ?
C27B C28B H28B 119.6 . . ?
C23B C28B H28B 119.6 . . ?
C34A C29A C30A 119.2(5) . . ?
C34A C29A P1A 117.8(4) . . ?
C30A C29A P1A 123.0(4) . . ?
C31A C30A C29A 119.6(5) . . ?
C31A C30A H30A 120.2 . . ?
C29A C30A H30A 120.2 . . ?
C32A C31A C30A 120.4(5) . . ?
C32A C31A H31A 119.8 . . ?
C30A C31A H31A 119.8 . . ?
C31A C32A C33A 120.9(5) . . ?
C31A C32A H32A 119.6 . . ?
C33A C32A H32A 119.6 . . ?
C32A C33A C34A 119.6(6) . . ?
C32A C33A H33A 120.2 . . ?
C34A C33A H33A 120.2 . . ?
C33A C34A C29A 120.1(5) . . ?
C33A C34A H34A 119.9 . . ?
C29A C34A H34A 119.9 . . ?
C30C C29B C34C 117.9(18) . . ?
C34B C29B C30B 112(3) . . ?
C30C C29B P1B 120.9(17) . . ?
C34C C29B P1B 117.6(8) . . ?
C34B C29B P1B 121.2(10) . . ?
C30B C29B P1B 122(2) . . ?
C30C C29B P1C 125.7(17) . . ?
C34C C29B P1C 109.3(8) . . ?
C34B C29B P1C 116.4(10) . . ?
C30B C29B P1C 130(2) . . ?
P1B C29B P1C 10.28(16) . . ?
C31B C30B C29B 119(4) . . ?
C31B C30B H30B 120.3 . . ?
C29B C30B H30B 120.3 . . ?
C32B C31B C30B 123(3) . . ?
C32B C31B H31B 118.5 . . ?
C30B C31B H31B 118.5 . . ?
C31B C32B C33B 119(2) . . ?
C31B C32B H32B 120.3 . . ?
C33B C32B H32B 120.3 . . ?
C34B C33B C32B 121(2) . . ?
C34B C33B H33B 119.7 . . ?
C32B C33B H33B 119.7 . . ?
C33B C34B C29B 122(2) . . ?
C33B C34B H34B 118.8 . . ?
C29B C34B H34B 118.8 . . ?
C29B C30C C31C 124(3) . . ?
C29B C30C H30C 118.2 . . ?
C31C C30C H30C 118.2 . . ?
C30C C31C C32C 117(2) . . ?
C30C C31C H31C 121.5 . . ?
C32C C31C H31C 121.5 . . ?
C33C C32C C31C 121.5(12) . . ?
C33C C32C H32C 119.2 . . ?
C31C C32C H32C 119.2 . . ?
C32C C33C C34C 119.6(12) . . ?
C32C C33C H33C 120.2 . . ?
C34C C33C H33C 120.2 . . ?
C33C C34C C29B 118.8(13) . . ?
C33C C34C H34C 120.6 . . ?
C29B C34C H34C 120.6 . . ?
P1A B1A H1 109(4) . . ?
P1A B1A H2 106(4) . . ?
H1 B1A H2 108(5) . . ?
P1A B1A H3 109(4) . . ?
H1 B1A H3 113(5) . . ?
H2 B1A H3 112(5) . . ?
P1C B1B P1B 15.1(3) . . ?
P1C B1B H4 104(4) . . ?
P1B B1B H4 101(4) . . ?
P1C B1B H5 93(4) . . ?
P1B B1B H5 107(4) . . ?
H4 B1B H5 117(5) . . ?
P1C B1B H6 114(4) . . ?
P1B B1B H6 103(4) . . ?
H4 B1B H6 114(5) . . ?
H5 B1B H6 113(5) . . ?

loop_
_geom_bond_atom_site_label_1
_geom_bond_atom_site_label_2
_geom_bond_distance
_geom_bond_site_symmetry_2
_geom_bond_publ_flag
Fe1A C3A 2.024(5) . ?
Fe1A C2A 2.026(5) . ?
Fe1A C9A 2.033(6) . ?
Fe1A C6A 2.038(6) . ?
Fe1A C10A 2.042(6) . ?
Fe1A C7A 2.043(6) . ?
Fe1A C5A 2.045(5) . ?
Fe1A C8A 2.047(6) . ?
Fe1A C4A 2.049(5) . ?
Fe1A C1A 2.055(5) . ?
Fe1B C7B 2.019(7) . ?
Fe1B C2B 2.023(6) . ?
Fe1B C3B 2.025(7) . ?
Fe1B C8B 2.027(8) . ?
Fe1B C4B 2.040(7) . ?
Fe1B C9B 2.041(8) . ?
Fe1B C10B 2.041(8) . ?
Fe1B C6B 2.042(8) . ?
Fe1B C5B 2.044(6) . ?
Fe1B C1B 2.048(5) . ?
Sb1A C1A 2.154(5) . ?
Sb1A C11A 2.156(6) . ?
Sb1A C17A 2.166(5) . ?
Sb1B C11B 2.140(6) . ?
Sb1B C1B 2.142(5) . ?
Sb1B C17B 2.154(6) . ?
P1A C29A 1.808(5) . ?
P1A C2A 1.811(5) . ?
P1A C23A 1.814(5) . ?
P1A B1A 1.925(6) . ?
P1B P1C 0.639(5) . ?
P1B C29B 1.784(6) . ?
P1B C2B 1.782(6) . ?
P1B C23B 1.841(7) . ?
P1B B1B 1.928(8) . ?
P1C B1B 1.465(9) . ?
P1C C23B 1.858(8) . ?
P1C C2B 2.068(8) . ?
P1C C29B 2.310(9) . ?
P1C H5 1.88(8) . ?
C1A C5A 1.418(7) . ?
C1A C2A 1.446(6) . ?
C1B C5B 1.422(8) . ?
C1B C2B 1.450(8) . ?
C2A C3A 1.437(7) . ?
C2B C3B 1.434(8) . ?
C3A C4A 1.414(7) . ?
C3A H3A 0.9500 . ?
C3B C4B 1.401(9) . ?
C3B H3B 0.9500 . ?
C4A C5A 1.419(7) . ?
C4A H4A 0.9500 . ?
C4B C5B 1.407(9) . ?
C4B H4B 0.9500 . ?
C5A H5A 0.9500 . ?
C5B H5B 0.9500 . ?
C6A C10A 1.413(9) . ?
C6A C7A 1.420(8) . ?
C6A H6A 0.9500 . ?
C6B C10B 1.398(11) . ?
C6B C7B 1.435(14) . ?
C6B H6B 0.9500 . ?
C7A C8A 1.406(9) . ?
C7A H7A 0.9500 . ?
C7B C8B 1.395(13) . ?
C7B H7B 0.9500 . ?
C8A C9A 1.409(9) . ?
C8A H8A 0.9500 . ?
C8B C9B 1.395(13) . ?
C8B H8B 0.9500 . ?
C9A C10A 1.408(10) . ?
C9A H9A 0.9500 . ?
C9B C10B 1.402(12) . ?
C9B H9B 0.9500 . ?
C10A H10A 0.9500 . ?
C10B H10B 0.9500 . ?
C11A C16A 1.396(7) . ?
C11A C12A 1.398(8) . ?
C11B C12B 1.375(9) . ?
C11B C16B 1.414(8) . ?
C12A C13A 1.388(8) . ?
C12A H12A 0.9500 . ?
C12B C13B 1.393(9) . ?
C12B H12B 0.9500 . ?
C13A C14A 1.387(8) . ?
C13A H13A 0.9500 . ?
C13B C14B 1.373(10) . ?
C13B H13B 0.9500 . ?
C14A C15A 1.391(10) . ?
C14A H14A 0.9500 . ?
C14B C15B 1.349(12) . ?
C14B H14B 0.9500 . ?
C15A C16A 1.387(9) . ?
C15A H15A 0.9500 . ?
C15B C16B 1.392(11) . ?
C15B H15B 0.9500 . ?
C16A H16A 0.9500 . ?
C16B H16B 0.9500 . ?
C17A C22A 1.389(8) . ?
C17A C18A 1.406(7) . ?
C17B C22B 1.392(9) . ?
C17B C18B 1.401(9) . ?
C18A C19A 1.397(7) . ?
C18A H18A 0.9500 . ?
C18B C19B 1.384(9) . ?
C18B H18B 0.9500 . ?
C19A C20A 1.376(8) . ?
C19A H19A 0.9500 . ?
C19B C20B 1.370(10) . ?
C19B H19B 0.9500 . ?
C20A C21A 1.390(8) . ?
C20A H20A 0.9500 . ?
C20B C21B 1.380(10) . ?
C20B H20B 0.9500 . ?
C21A C22A 1.382(8) . ?
C21A H21A 0.9500 . ?
C21B C22B 1.402(9) . ?
C21B H21B 0.9500 . ?
C22A H22A 0.9500 . ?
C22B H22B 0.9500 . ?
C23A C24A 1.390(7) . ?
C23A C28A 1.393(7) . ?
C23B C28B 1.387(9) . ?
C23B C24B 1.390(8) . ?
C24A C25A 1.386(8) . ?
C24A H24A 0.9500 . ?
C24B C25B 1.384(9) . ?
C24B H24B 0.9500 . ?
C25A C26A 1.383(8) . ?
C25A H25A 0.9500 . ?
C25B C26B 1.388(9) . ?
C25B H25B 0.9500 . ?
C26A C27A 1.379(9) . ?
C26A H26A 0.9500 . ?
C26B C27B 1.375(9) . ?
C26B H26B 0.9500 . ?
C27A C28A 1.381(9) . ?
C27A H27A 0.9500 . ?
C27B C28B 1.365(10) . ?
C27B H27B 0.9500 . ?
C28A H28A 0.9500 . ?
C28B H28B 0.9500 . ?
C29A C34A 1.391(8) . ?
C29A C30A 1.403(7) . ?
C30A C31A 1.386(8) . ?
C30A H30A 0.9500 . ?
C31A C32A 1.363(9) . ?
C31A H31A 0.9500 . ?
C32A C33A 1.381(8) . ?
C32A H32A 0.9500 . ?
C33A C34A 1.390(8) . ?
C33A H33A 0.9500 . ?
C34A H34A 0.9500 . ?
C29B C30C 1.36(4) . ?
C29B C34C 1.415(16) . ?
C29B C34B 1.44(2) . ?
C29B C30B 1.48(6) . ?
C30B C31B 1.38(6) . ?
C30B H30B 0.9500 . ?
C31B C32B 1.33(3) . ?
C31B H31B 0.9500 . ?
C32B C33B 1.39(3) . ?
C32B H32B 0.9500 . ?
C33B C34B 1.36(3) . ?
C33B H33B 0.9500 . ?
C34B H34B 0.9500 . ?
C30C C31C 1.36(4) . ?
C30C H30C 0.9500 . ?
C31C C32C 1.40(2) . ?
C31C H31C 0.9500 . ?
C32C C33C 1.38(2) . ?
C32C H32C 0.9500 . ?
C33C C34C 1.386(19) . ?
C33C H33C 0.9500 . ?
C34C H34C 0.9500 . ?
B1A H1 1.04(8) . ?
B1A H2 1.05(7) . ?
B1A H3 1.05(7) . ?
B1B H4 1.16(7) . ?
B1B H5 1.11(8) . ?
B1B H6 1.21(8) . ?

loop_
_geom_torsion_atom_site_label_1
_geom_torsion_atom_site_label_2
_geom_torsion_atom_site_label_3
_geom_torsion_atom_site_label_4
_geom_torsion
_geom_torsion_site_symmetry_1
_geom_torsion_site_symmetry_2
_geom_torsion_site_symmetry_3
_geom_torsion_site_symmetry_4
_geom_torsion_publ_flag
C29B P1B P1C B1B -44.5(14) . . . . ?
C2B P1B P1C B1B 112.4(8) . . . . ?
C23B P1B P1C B1B -146.7(8) . . . . ?
C29B P1B P1C C23B 102.2(8) . . . . ?
C2B P1B P1C C23B -100.9(3) . . . . ?
B1B P1B P1C C23B 146.7(8) . . . . ?
C29B P1B P1C C2B -156.9(10) . . . . ?
C23B P1B P1C C2B 100.9(3) . . . . ?
B1B P1B P1C C2B -112.4(8) . . . . ?
C2B P1B P1C C29B 156.9(10) . . . . ?
C23B P1B P1C C29B -102.2(8) . . . . ?
B1B P1B P1C C29B 44.5(14) . . . . ?
C5A C1A C2A C3A -0.3(6) . . . . ?
Fe1A C1A C2A C3A 59.0(4) . . . . ?
Sb1A C1A C2A C3A 175.4(4) . . . . ?
C5A C1A C2A P1A 174.2(4) . . . . ?
Fe1A C1A C2A P1A -126.5(5) . . . . ?
Sb1A C1A C2A P1A -10.1(8) . . . . ?
C5A C1A C2A Fe1A -59.3(4) . . . . ?
Sb1A C1A C2A Fe1A 116.4(4) . . . . ?
C29A P1A C2A C3A -172.5(4) . . . . ?
C23A P1A C2A C3A 75.8(5) . . . . ?
B1A P1A C2A C3A -46.9(5) . . . . ?
C29A P1A C2A C1A 13.5(6) . . . . ?
C23A P1A C2A C1A -98.1(5) . . . . ?
B1A P1A C2A C1A 139.1(5) . . . . ?
C29A P1A C2A Fe1A -85.3(4) . . . . ?
C23A P1A C2A Fe1A 163.1(3) . . . . ?
B1A P1A C2A Fe1A 40.3(5) . . . . ?
C5B C1B C2B C3B 1.3(6) . . . . ?
Fe1B C1B C2B C3B 60.1(4) . . . . ?
Sb1B C1B C2B C3B -176.3(4) . . . . ?
C5B C1B C2B P1B 175.7(4) . . . . ?
Fe1B C1B C2B P1B -125.5(5) . . . . ?
Sb1B C1B C2B P1B -1.9(8) . . . . ?
C5B C1B C2B Fe1B -58.8(4) . . . . ?
Sb1B C1B C2B Fe1B 123.6(4) . . . . ?
C5B C1B C2B P1C 175.2(4) . . . . ?
Fe1B C1B C2B P1C -126.0(4) . . . . ?
Sb1B C1B C2B P1C -2.4(6) . . . . ?
P1C P1B C2B C3B 172.0(7) . . . . ?
C29B P1B C2B C3B -23.6(6) . . . . ?
C23B P1B C2B C3B 86.8(5) . . . . ?
B1B P1B C2B C3B -149.6(5) . . . . ?
P1C P1B C2B C1B -1.5(8) . . . . ?
C29B P1B C2B C1B 163.0(5) . . . . ?
C23B P1B C2B C1B -86.6(6) . . . . ?
B1B P1B C2B C1B 36.9(7) . . . . ?
P1C P1B C2B Fe1B -97.3(7) . . . . ?
C29B P1B C2B Fe1B 67.1(5) . . . . ?
C23B P1B C2B Fe1B 177.5(4) . . . . ?
B1B P1B C2B Fe1B -58.9(5) . . . . ?
C29B P1B C2B P1C 164.5(7) . . . . ?
C23B P1B C2B P1C -85.2(6) . . . . ?
B1B P1B C2B P1C 38.4(6) . . . . ?
C1A C2A C3A C4A 0.5(6) . . . . ?
P1A C2A C3A C4A -174.7(4) . . . . ?
Fe1A C2A C3A C4A 60.3(4) . . . . ?
C1A C2A C3A Fe1A -59.7(4) . . . . ?
P1A C2A C3A Fe1A 125.0(4) . . . . ?
C1B C2B C3B C4B -1.2(7) . . . . ?
P1B C2B C3B C4B -175.9(5) . . . . ?
Fe1B C2B C3B C4B 59.3(5) . . . . ?
P1C C2B C3B C4B -172.2(6) . . . . ?
C1B C2B C3B Fe1B -60.6(4) . . . . ?
P1B C2B C3B Fe1B 124.8(5) . . . . ?
P1C C2B C3B Fe1B 128.5(7) . . . . ?
C2A C3A C4A C5A -0.5(6) . . . . ?
Fe1A C3A C4A C5A 58.9(4) . . . . ?
C2A C3A C4A Fe1A -59.4(4) . . . . ?
C2B C3B C4B C5B 0.7(8) . . . . ?
Fe1B C3B C4B C5B 59.2(5) . . . . ?
C2B C3B C4B Fe1B -58.6(4) . . . . ?
C2A C1A C5A C4A 0.0(6) . . . . ?
Fe1A C1A C5A C4A -58.6(4) . . . . ?
Sb1A C1A C5A C4A -176.2(4) . . . . ?
C2A C1A C5A Fe1A 58.5(3) . . . . ?
Sb1A C1A C5A Fe1A -117.6(4) . . . . ?
C3A C4A C5A C1A 0.4(6) . . . . ?
Fe1A C4A C5A C1A 58.7(4) . . . . ?
C3A C4A C5A Fe1A -58.4(4) . . . . ?
C3B C4B C5B C1B 0.2(7) . . . . ?
Fe1B C4B C5B C1B 59.0(4) . . . . ?
C3B C4B C5B Fe1B -58.8(5) . . . . ?
C2B C1B C5B C4B -1.0(7) . . . . ?
Fe1B C1B C5B C4B -58.9(4) . . . . ?
Sb1B C1B C5B C4B 176.8(4) . . . . ?
C2B C1B C5B Fe1B 58.0(4) . . . . ?
Sb1B C1B C5B Fe1B -124.3(4) . . . . ?
C10A C6A C7A C8A -0.4(7) . . . . ?
Fe1A C6A C7A C8A 59.5(4) . . . . ?
C10A C6A C7A Fe1A -59.9(4) . . . . ?
C10B C6B C7B C8B 0.3(9) . . . . ?
Fe1B C6B C7B C8B -59.8(6) . . . . ?
C10B C6B C7B Fe1B 60.2(5) . . . . ?
C6A C7A C8A C9A -0.1(7) . . . . ?
Fe1A C7A C8A C9A 59.1(4) . . . . ?
C6A C7A C8A Fe1A -59.2(4) . . . . ?
C6B C7B C8B C9B -0.5(9) . . . . ?
Fe1B C7B C8B C9B -60.3(6) . . . . ?
C6B C7B C8B Fe1B 59.8(6) . . . . ?
C7A C8A C9A C10A 0.5(7) . . . . ?
Fe1A C8A C9A C10A 59.9(4) . . . . ?
C7A C8A C9A Fe1A -59.4(4) . . . . ?
C7B C8B C9B C10B 0.5(9) . . . . ?
Fe1B C8B C9B C10B -59.3(5) . . . . ?
C7B C8B C9B Fe1B 59.8(6) . . . . ?
C8A C9A C10A C6A -0.7(7) . . . . ?
Fe1A C9A C10A C6A 59.3(4) . . . . ?
C8A C9A C10A Fe1A -60.0(4) . . . . ?
C7A C6A C10A C9A 0.7(7) . . . . ?
Fe1A C6A C10A C9A -59.2(4) . . . . ?
C7A C6A C10A Fe1A 59.9(4) . . . . ?
C7B C6B C10B C9B 0.0(9) . . . . ?
Fe1B C6B C10B C9B 59.1(5) . . . . ?
C7B C6B C10B Fe1B -59.2(5) . . . . ?
C8B C9B C10B C6B -0.3(9) . . . . ?
Fe1B C9B C10B C6B -59.2(5) . . . . ?
C8B C9B C10B Fe1B 59.0(6) . . . . ?
C16A C11A C12A C13A -0.5(7) . . . . ?
Sb1A C11A C12A C13A 176.4(4) . . . . ?
C16B C11B C12B C13B 0.3(9) . . . . ?
Sb1B C11B C12B C13B -177.9(5) . . . . ?
C11A C12A C13A C14A -1.6(8) . . . . ?
C11B C12B C13B C14B -0.9(10) . . . . ?
C12A C13A C14A C15A 2.0(8) . . . . ?
C12B C13B C14B C15B 0.4(11) . . . . ?
C13A C14A C15A C16A -0.4(8) . . . . ?
C13B C14B C15B C16B 0.7(11) . . . . ?
C14A C15A C16A C11A -1.7(8) . . . . ?
C12A C11A C16A C15A 2.1(7) . . . . ?
Sb1A C11A C16A C15A -174.9(4) . . . . ?
C14B C15B C16B C11B -1.3(10) . . . . ?
C12B C11B C16B C15B 0.8(9) . . . . ?
Sb1B C11B C16B C15B 179.1(5) . . . . ?
C22A C17A C18A C19A 0.1(8) . . . . ?
Sb1A C17A C18A C19A -175.2(4) . . . . ?
C22B C17B C18B C19B 2.1(9) . . . . ?
Sb1B C17B C18B C19B 178.9(5) . . . . ?
C17A C18A C19A C20A -1.5(8) . . . . ?
C17B C18B C19B C20B -1.5(9) . . . . ?
C18A C19A C20A C21A 1.1(9) . . . . ?
C18B C19B C20B C21B -0.4(9) . . . . ?
C19A C20A C21A C22A 0.8(9) . . . . ?
C19B C20B C21B C22B 1.6(9) . . . . ?
C20A C21A C22A C17A -2.2(9) . . . . ?
C18A C17A C22A C21A 1.8(8) . . . . ?
Sb1A C17A C22A C21A 177.3(4) . . . . ?
C18B C17B C22B C21B -0.9(9) . . . . ?
Sb1B C17B C22B C21B -177.5(4) . . . . ?
C20B C21B C22B C17B -0.9(9) . . . . ?
C29A P1A C23A C24A -74.2(5) . . . . ?
C2A P1A C23A C24A 37.4(5) . . . . ?
B1A P1A C23A C24A 162.3(4) . . . . ?
C29A P1A C23A C28A 103.7(4) . . . . ?
C2A P1A C23A C28A -144.7(4) . . . . ?
B1A P1A C23A C28A -19.8(5) . . . . ?
P1C P1B C23B C28B 73.4(7) . . . . ?
C29B P1B C23B C28B -66.0(6) . . . . ?
C2B P1B C23B C28B 179.7(5) . . . . ?
B1B P1B C23B C28B 52.7(6) . . . . ?
P1C P1B C23B C24B -108.8(8) . . . . ?
C29B P1B C23B C24B 111.7(6) . . . . ?
C2B P1B C23B C24B -2.5(6) . . . . ?
B1B P1B C23B C24B -129.5(5) . . . . ?
C29B P1B C23B P1C -139.5(7) . . . . ?
C2B P1B C23B P1C 106.3(6) . . . . ?
B1B P1B C23B P1C -20.7(6) . . . . ?
P1B P1C C23B C28B -115.8(7) . . . . ?
B1B P1C C23B C28B 22.1(10) . . . . ?
C2B P1C C23B C28B -169.6(5) . . . . ?
C29B P1C C23B C28B -86.6(5) . . . . ?
P1B P1C C23B C24B 84.5(8) . . . . ?
B1B P1C C23B C24B -137.6(8) . . . . ?
C2B P1C C23B C24B 30.8(7) . . . . ?
C29B P1C C23B C24B 113.7(6) . . . . ?
B1B P1C C23B P1B 137.9(12) . . . . ?
C2B P1C C23B P1B -53.8(5) . . . . ?
C29B P1C C23B P1B 29.2(5) . . . . ?
C28A C23A C24A C25A -2.2(8) . . . . ?
P1A C23A C24A C25A 175.7(4) . . . . ?
C28B C23B C24B C25B 1.1(10) . . . . ?
P1B C23B C24B C25B -176.7(5) . . . . ?
P1C C23B C24B C25B 159.7(6) . . . . ?
C23A C24A C25A C26A 0.7(8) . . . . ?
C23B C24B C25B C26B 0.1(10) . . . . ?
C24A C25A C26A C27A 1.1(9) . . . . ?
C24B C25B C26B C27B -0.8(10) . . . . ?
C25A C26A C27A C28A -1.4(9) . . . . ?
C25B C26B C27B C28B 0.3(9) . . . . ?
C26A C27A C28A C23A -0.2(8) . . . . ?
C24A C23A C28A C27A 2.0(8) . . . . ?
P1A C23A C28A C27A -176.0(4) . . . . ?
C26B C27B C28B C23B 0.9(9) . . . . ?
C24B C23B C28B C27B -1.6(9) . . . . ?
P1B C23B C28B C27B 176.3(5) . . . . ?
P1C C23B C28B C27B -163.0(5) . . . . ?
C2A P1A C29A C34A 84.4(4) . . . . ?
C23A P1A C29A C34A -165.4(4) . . . . ?
B1A P1A C29A C34A -42.6(5) . . . . ?
C2A P1A C29A C30A -94.2(4) . . . . ?
C23A P1A C29A C30A 16.1(5) . . . . ?
B1A P1A C29A C30A 138.8(4) . . . . ?
C34A C29A C30A C31A -2.4(7) . . . . ?
P1A C29A C30A C31A 176.2(4) . . . . ?
C29A C30A C31A C32A 1.2(8) . . . . ?
C30A C31A C32A C33A 1.3(8) . . . . ?
C31A C32A C33A C34A -2.6(8) . . . . ?
C32A C33A C34A C29A 1.3(8) . . . . ?
C30A C29A C34A C33A 1.1(7) . . . . ?
P1A C29A C34A C33A -177.5(4) . . . . ?
P1C P1B C29B C30C -120.5(18) . . . . ?
C2B P1B C29B C30C 82.8(17) . . . . ?
C23B P1B C29B C30C -26.6(17) . . . . ?
B1B P1B C29B C30C -146.9(16) . . . . ?
P1C P1B C29B C34C 37.6(15) . . . . ?
C2B P1B C29B C34C -119.1(10) . . . . ?
C23B P1B C29B C34C 131.5(10) . . . . ?
B1B P1B C29B C34C 11.2(11) . . . . ?
P1C P1B C29B C34B 64.5(18) . . . . ?
C2B P1B C29B C34B -92.2(14) . . . . ?
C23B P1B C29B C34B 158.4(14) . . . . ?
B1B P1B C29B C34B 38.1(15) . . . . ?
P1C P1B C29B C30B -141(2) . . . . ?
C2B P1B C29B C30B 62(2) . . . . ?
C23B P1B C29B C30B -47(2) . . . . ?
B1B P1B C29B C30B -167(2) . . . . ?
C2B P1B C29B P1C -156.7(10) . . . . ?
C23B P1B C29B P1C 93.9(10) . . . . ?
B1B P1B C29B P1C -26.4(9) . . . . ?
C34B C29B C30B C31B -18(4) . . . . ?
P1B C29B C30B C31B -175(2) . . . . ?
P1C C29B C30B C31B 176.4(19) . . . . ?
C29B C30B C31B C32B 10(5) . . . . ?
C30B C31B C32B C33B 1(4) . . . . ?
C31B C32B C33B C34B -1(4) . . . . ?
C32B C33B C34B C29B -10(4) . . . . ?
C30B C29B C34B C33B 19(3) . . . . ?
P1B C29B C34B C33B 175.6(18) . . . . ?
P1C C29B C34B C33B -174.1(19) . . . . ?
C34C C29B C30C C31C 15(3) . . . . ?
P1B C29B C30C C31C 173.1(18) . . . . ?
P1C C29B C30C C31C 162.2(18) . . . . ?
C29B C30C C31C C32C -7(4) . . . . ?
C30C C31C C32C C33C -2(3) . . . . ?
C31C C32C C33C C34C 1(3) . . . . ?
C32C C33C C34C C29B 7(2) . . . . ?
C30C C29B C34C C33C -15(3) . . . . ?
P1B C29B C34C C33C -173.3(12) . . . . ?
P1C C29B C34C C33C -166.7(12) . . . . ?
C23B P1C B1B P1B -123.1(14) . . . . ?
C2B P1C B1B P1B 71.5(9) . . . . ?
C29B P1C B1B P1B -21.2(8) . . . . ?
